data_7031972
loop_
_publ_author_name
'Harris, Lisa A.-M.'
'Tam, Eric C. Y.'
'Coles, Martyn P.'
'Fulton, J. Robin'

_publ_section_title
;
 Lead and tin \b-diketiminato amido/anilido complexes: competitive
 nucleophilic reactivity at the \b-diketiminato \g-carbon.
;
_journal_issue 36
_journal_name_full 'Dalton transactions (Cambridge, England : 2003)'
_journal_page_first 13803
_journal_page_last 13814
_journal_paper_doi 10.1039/c4dt01714e
_journal_volume 43
_journal_year 2014
_chemical_compound_source 'synthesis as described'
_chemical_formula_moiety '2(C24 H36 I2 N2 Pb2), 3(C7 H8)'
_chemical_formula_sum 'C69 H96 I4 N4 Pb4'
_chemical_formula_weight 2317.90
_chemical_name_systematic
;
 ?
;
_space_group_IT_number 14
_symmetry_cell_setting monoclinic
_symmetry_Int_Tables_number 14
_symmetry_space_group_name_Hall '-P 2ybc'
_symmetry_space_group_name_H-M 'P 1 21/c 1'
_atom_sites_solution_hydrogens geom
_atom_sites_solution_primary direct
_atom_sites_solution_secondary difmap
_audit_conform_dict_location ftp://ftp.iucr.org/pub/cif_core.dic
_audit_conform_dict_name cif_core.dic
_audit_conform_dict_version 2.2
_audit_creation_date 2009-07-15T11:37:29-00:00
_audit_creation_method 'WinGX routine CIF_UPDATE'
_cell_angle_alpha 90
_cell_angle_beta 99.4910(10)
_cell_angle_gamma 90
_cell_formula_units_Z 2
_cell_length_a 13.2058(2)
_cell_length_b 14.6460(2)
_cell_length_c 19.7011(2)
_cell_measurement_reflns_used 38444
_cell_measurement_temperature 173(2)
_cell_measurement_theta_max 27.485
_cell_measurement_theta_min 3.395
_cell_measurement_wavelength 0.71073
_cell_volume 3758.27(9)
_computing_cell_refinement 'HKL Scalepack (Otwinowski & Minor 1997)'
_computing_data_collection 'Collect (Nonius BV, 1997-2000)'
_computing_data_reduction 'HKL Denzo and Scalepack (Otwinowski & Minor 1997)'
_computing_molecular_graphics 'Ortep-3 for Windows (Farrugia, 1997)'
_computing_publication_material 'WinGX publication routines (Farrugia, 1999)'
_computing_structure_refinement 'SHELXL-97 (Sheldrick, 1997)'
_computing_structure_solution 'SHELXS-97 (Sheldrick, 1997)'
_diffrn_ambient_temperature 173(2)
_diffrn_detector 'CCD plate'
_diffrn_measured_fraction_theta_full 0.993
_diffrn_measured_fraction_theta_max 0.993
_diffrn_measurement_device '95mm CCD camera on \k-goniostat'
_diffrn_measurement_device_type KappaCCD
_diffrn_measurement_method 'CCD rotation images, thick slices'
_diffrn_orient_matrix_type 'by Nonius Collect from scalepack cell'
_diffrn_orient_matrix_UB_11 0.01642
_diffrn_orient_matrix_UB_12 0.664573E-1
_diffrn_orient_matrix_UB_13 0.60252E-2
_diffrn_orient_matrix_UB_21 -0.652019E-1
_diffrn_orient_matrix_UB_22 0.97844E-2
_diffrn_orient_matrix_UB_23 0.185868E-1
_diffrn_orient_matrix_UB_31 0.370614E-1
_diffrn_orient_matrix_UB_32 -0.122303E-1
_diffrn_orient_matrix_UB_33 0.476096E-1
_diffrn_radiation_monochromator graphite
_diffrn_radiation_probe x-ray
_diffrn_radiation_type MoK\a
_diffrn_radiation_wavelength 0.7107
_diffrn_reflns_av_R_equivalents 0.062
_diffrn_reflns_av_unetI/netI 0.0318
_diffrn_reflns_limit_h_max 17
_diffrn_reflns_limit_h_min -17
_diffrn_reflns_limit_k_max 18
_diffrn_reflns_limit_k_min -18
_diffrn_reflns_limit_l_max 24
_diffrn_reflns_limit_l_min -25
_diffrn_reflns_number 60206
_diffrn_reflns_theta_full 27.47
_diffrn_reflns_theta_max 27.47
_diffrn_reflns_theta_min 3.42
_diffrn_source 'Enraf Nonius FR590'
_exptl_absorpt_coefficient_mu 10.614
_exptl_absorpt_correction_T_max 0.6155
_exptl_absorpt_correction_T_min 0.3948
_exptl_absorpt_correction_type multi-scan
_exptl_absorpt_process_details
;
        [c.f. r.h. blessing, acta cryst. (1995), a51, 33-38]
;
_exptl_crystal_colour Yellow
_exptl_crystal_density_diffrn 2.048
_exptl_crystal_density_method 'not measured'
_exptl_crystal_description Plate
_exptl_crystal_F_000 2156
_exptl_crystal_size_max 0.18
_exptl_crystal_size_mid 0.12
_exptl_crystal_size_min 0.07
_refine_diff_density_max 3.014
_refine_diff_density_min -2.808
_refine_diff_density_rms 0.162
_refine_ls_extinction_method none
_refine_ls_goodness_of_fit_ref 1.1
_refine_ls_hydrogen_treatment mixed
_refine_ls_matrix_type full
_refine_ls_number_parameters 320
_refine_ls_number_reflns 8545
_refine_ls_number_restraints 0
_refine_ls_restrained_S_all 1.1
_refine_ls_R_factor_all 0.0464
_refine_ls_R_factor_gt 0.0348
_refine_ls_shift/su_max 0.001
_refine_ls_shift/su_mean 0
_refine_ls_structure_factor_coef Fsqd
_refine_ls_weighting_details 'calc w=1/[\s^2^(Fo^2^)+(0.0258P)^2^+16.3978P] where P=(Fo^2^+2Fc^2^)/3'
_refine_ls_weighting_scheme calc
_refine_ls_wR_factor_gt 0.0723
_refine_ls_wR_factor_ref 0.0762
_reflns_number_gt 7278
_reflns_number_total 8545
_reflns_threshold_expression >2sigma(I)
_cod_data_source_file c4dt01714e2.cif
_cod_data_source_block (8)-jun409
_cod_depositor_comments 'Adding full bibliography for 7031968--7031975.cif.'
_cod_original_sg_symbol_H-M 'P 21/c'
_cod_database_code 7031972

loop_
_symmetry_equiv_pos_as_xyz
'x, y, z'
'-x, y+1/2, -z+1/2'
'-x, -y, -z'
'x, -y-1/2, z-1/2'

loop_
_atom_site_label
_atom_site_type_symbol
_atom_site_fract_x
_atom_site_fract_y
_atom_site_fract_z
_atom_site_U_iso_or_equiv
_atom_site_adp_type
_atom_site_occupancy
_atom_site_symmetry_multiplicity
_atom_site_calc_flag
_atom_site_refinement_flags
Pb1 Pb 0.394058(17) 0.145946(14) 0.311709(10) 0.02655(6) Uani 1 1 d .
Pb2 Pb 0.510501(17) 0.373624(14) 0.317195(10) 0.02787(6) Uani 1 1 d .
I1 I 0.38007(3) 0.11769(3) 0.163799(18) 0.03649(10) Uani 1 1 d .
I2 I 0.51698(4) 0.40902(3) 0.17267(2) 0.05006(13) Uani 1 1 d .
N1 N 0.5582(4) 0.2185(3) 0.3076(2) 0.0274(10) Uani 1 1 d .
H1N H 0.563(5) 0.213(4) 0.267(3) 0.030(17) Uiso 1 1 d .
N2 N 0.3496(4) 0.3030(3) 0.2827(2) 0.0273(10) Uani 1 1 d .
H2N H 0.349(4) 0.299(4) 0.239(3) 0.022(14) Uiso 1 1 d .
C1 C 0.6575(4) 0.1996(4) 0.3446(3) 0.0284(12) Uani 1 1 d .
C2 C 0.6731(5) 0.1998(4) 0.4174(3) 0.0378(14) Uani 1 1 d .
C3 C 0.7723(6) 0.1863(6) 0.4533(4) 0.0535(19) Uani 1 1 d .
H3 H 0.7833 0.186 0.5022 0.064 Uiso 1 1 calc R
C4 C 0.8534(6) 0.1737(6) 0.4200(4) 0.064(2) Uani 1 1 d .
H4 H 0.9204 0.1657 0.4456 0.077 Uiso 1 1 calc R
C5 C 0.8386(6) 0.1723(5) 0.3487(4) 0.0541(19) Uani 1 1 d .
H5 H 0.8958 0.1625 0.3261 0.065 Uiso 1 1 calc R
C6 C 0.7423(5) 0.1849(4) 0.3097(3) 0.0384(14) Uani 1 1 d .
C7 C 0.5838(5) 0.2075(4) 0.4573(3) 0.0395(15) Uani 1 1 d .
H7 H 0.5233 0.2315 0.425 0.047 Uiso 1 1 calc R
C8 C 0.6045(6) 0.2728(5) 0.5186(4) 0.057(2) Uani 1 1 d .
H8C H 0.664 0.2512 0.5511 0.086 Uiso 1 1 calc R
H8B H 0.5442 0.2749 0.5417 0.086 Uiso 1 1 calc R
H8A H 0.6186 0.334 0.5024 0.086 Uiso 1 1 calc R
C9 C 0.5554(7) 0.1122(5) 0.4811(3) 0.0522(19) Uani 1 1 d .
H9C H 0.5358 0.0727 0.4409 0.078 Uiso 1 1 calc R
H9B H 0.4977 0.1174 0.5064 0.078 Uiso 1 1 calc R
H9A H 0.6146 0.0856 0.5112 0.078 Uiso 1 1 calc R
C10 C 0.7268(5) 0.1786(5) 0.2313(3) 0.0449(16) Uani 1 1 d .
H10 H 0.6764 0.2268 0.2123 0.054 Uiso 1 1 calc R
C11 C 0.6813(7) 0.0858(5) 0.2070(4) 0.058(2) Uani 1 1 d .
H11C H 0.7281 0.0371 0.2265 0.087 Uiso 1 1 calc R
H11B H 0.6717 0.083 0.1567 0.087 Uiso 1 1 calc R
H11A H 0.6149 0.078 0.2223 0.087 Uiso 1 1 calc R
C12 C 0.8273(7) 0.1951(7) 0.2018(5) 0.080(3) Uani 1 1 d .
H12C H 0.8537 0.2562 0.2149 0.12 Uiso 1 1 calc R
H12B H 0.8129 0.1903 0.1515 0.12 Uiso 1 1 calc R
H12A H 0.8785 0.1493 0.2203 0.12 Uiso 1 1 calc R
C13 C 0.2554(5) 0.3416(4) 0.2958(3) 0.0335(13) Uani 1 1 d .
C14 C 0.2437(5) 0.3606(5) 0.3637(3) 0.0410(15) Uani 1 1 d .
C15 C 0.1515(6) 0.4006(6) 0.3750(4) 0.059(2) Uani 1 1 d .
H15 H 0.1428 0.4139 0.4208 0.071 Uiso 1 1 calc R
C16 C 0.0749(6) 0.4209(7) 0.3231(5) 0.073(3) Uani 1 1 d .
H16 H 0.0138 0.4485 0.3327 0.087 Uiso 1 1 calc R
C17 C 0.0852(6) 0.4016(6) 0.2553(4) 0.061(2) Uani 1 1 d .
H17 H 0.0311 0.4162 0.2189 0.073 Uiso 1 1 calc R
C18 C 0.1746(5) 0.3608(4) 0.2407(3) 0.0394(15) Uani 1 1 d .
C19 C 0.3262(5) 0.3424(4) 0.4255(3) 0.0405(15) Uani 1 1 d .
H19 H 0.3851 0.3137 0.4074 0.049 Uiso 1 1 calc R
C20 C 0.3672(6) 0.4298(5) 0.4621(3) 0.0507(18) Uani 1 1 d .
H20C H 0.3967 0.4688 0.43 0.076 Uiso 1 1 calc R
H20B H 0.4202 0.4145 0.5014 0.076 Uiso 1 1 calc R
H20A H 0.3109 0.4622 0.4785 0.076 Uiso 1 1 calc R
C21 C 0.2924(6) 0.2740(5) 0.4762(4) 0.057(2) Uani 1 1 d .
H21C H 0.351 0.2588 0.5117 0.086 Uiso 1 1 calc R
H21B H 0.2668 0.2184 0.4515 0.086 Uiso 1 1 calc R
H21A H 0.2377 0.3011 0.4978 0.086 Uiso 1 1 calc R
C22 C 0.1816(6) 0.3415(5) 0.1661(3) 0.0465(17) Uani 1 1 d .
H22 H 0.2389 0.2969 0.1661 0.056 Uiso 1 1 calc R
C23 C 0.0849(7) 0.2964(7) 0.1271(5) 0.081(3) Uani 1 1 d .
H23C H 0.0731 0.2383 0.1492 0.122 Uiso 1 1 calc R
H23B H 0.0938 0.2852 0.0794 0.122 Uiso 1 1 calc R
H23A H 0.0259 0.3368 0.1277 0.122 Uiso 1 1 calc R
C24 C 0.2094(10) 0.4253(7) 0.1285(4) 0.094(4) Uani 1 1 d .
H24C H 0.157 0.4724 0.1295 0.141 Uiso 1 1 calc R
H24B H 0.213 0.4094 0.0806 0.141 Uiso 1 1 calc R
H24A H 0.2762 0.4484 0.151 0.141 Uiso 1 1 calc R
C25 C -0.1788(6) 0.4875(5) 0.2168(4) 0.0552(19) Uiso 1 1 d .
C26 C -0.1402(7) 0.5729(6) 0.2363(5) 0.072(2) Uiso 1 1 d .
H26 H -0.132 0.5915 0.2831 0.087 Uiso 1 1 calc R
C27 C -0.1128(9) 0.6326(8) 0.1853(6) 0.091(3) Uiso 1 1 d .
H27 H -0.0889 0.6925 0.1974 0.109 Uiso 1 1 calc R
C28 C -0.1209(9) 0.6040(8) 0.1210(6) 0.094(3) Uiso 1 1 d .
H28 H -0.0996 0.6439 0.0881 0.113 Uiso 1 1 calc R
C29 C -0.1574(9) 0.5222(8) 0.0998(6) 0.097(3) Uiso 1 1 d .
H29 H -0.1632 0.5046 0.0529 0.116 Uiso 1 1 calc R
C30 C -0.1867(7) 0.4632(7) 0.1487(5) 0.070(2) Uiso 1 1 d .
H30 H -0.213 0.4046 0.1345 0.084 Uiso 1 1 calc R
C31 C -0.2050(9) 0.4214(8) 0.2706(6) 0.104(4) Uiso 1 1 d .
H31A H -0.1945 0.4514 0.3157 0.155 Uiso 0.5 1 calc PR
H31B H -0.1606 0.3676 0.2723 0.155 Uiso 0.5 1 calc PR
H31C H -0.277 0.4026 0.2585 0.155 Uiso 0.5 1 calc PR
H31D H -0.2269 0.363 0.2486 0.155 Uiso 0.5 1 calc PR
H31E H -0.2608 0.4468 0.292 0.155 Uiso 0.5 1 calc PR
H31F H -0.1444 0.4118 0.3059 0.155 Uiso 0.5 1 calc PR
C32 C -0.0729(6) 0.0301(6) -0.0261(5) 0.053(4) Uiso 0.5 1 d PG
C33 C -0.0028(7) 0.0761(6) 0.0224(5) 0.060(4) Uiso 0.5 1 d PG
H33 H -0.0176 0.1363 0.0361 0.073 Uiso 0.5 1 calc PR
C34 C 0.0888(7) 0.0342(8) 0.0509(5) 0.062(4) Uiso 0.5 1 d PG
H34 H 0.1367 0.0657 0.0841 0.075 Uiso 0.5 1 calc PR
C35 C 0.1104(6) -0.0537(8) 0.0310(6) 0.077(5) Uiso 0.5 1 d PG
H35 H 0.173 -0.0823 0.0505 0.092 Uiso 0.5 1 calc PR
C36 C 0.0403(8) -0.0997(6) -0.0175(6) 0.059(4) Uiso 0.5 1 d PG
H36 H 0.0551 -0.1599 -0.0312 0.071 Uiso 0.5 1 calc PR
C37 C -0.0513(7) -0.0578(6) -0.0461(5) 0.036(3) Uiso 0.5 1 d PG
H37 H -0.0992 -0.0893 -0.0792 0.044 Uiso 0.5 1 calc PR
C38 C -0.1620(7) 0.0723(9) -0.0549(6) 0.119(9) Uiso 0.5 1 d PG
H38A H -0.2026 0.0309 -0.0878 0.179 Uiso 0.25 1 calc PR
H38B H -0.1459 0.1278 -0.0788 0.179 Uiso 0.25 1 calc PR
H38C H -0.2015 0.0885 -0.0187 0.179 Uiso 0.25 1 calc PR
H38D H -0.1641 0.1339 -0.0357 0.179 Uiso 0.25 1 calc PR
H38E H -0.2208 0.037 -0.0447 0.179 Uiso 0.25 1 calc PR
H38F H -0.1651 0.0762 -0.1048 0.179 Uiso 0.25 1 calc PR

loop_
_atom_site_aniso_label
_atom_site_aniso_U_11
_atom_site_aniso_U_22
_atom_site_aniso_U_33
_atom_site_aniso_U_23
_atom_site_aniso_U_13
_atom_site_aniso_U_12
Pb1 0.03058(12) 0.02775(11) 0.02174(10) -0.00223(7) 0.00556(8) -0.00364(8)
Pb2 0.03340(13) 0.02555(11) 0.02527(11) 0.00106(8) 0.00666(8) -0.00284(8)
I1 0.0530(3) 0.0338(2) 0.02129(18) -0.00418(14) 0.00218(16) 0.00791(17)
I2 0.0888(4) 0.0355(2) 0.0304(2) 0.00432(16) 0.0231(2) -0.0048(2)
N1 0.029(3) 0.029(2) 0.024(2) 0.0036(19) 0.004(2) 0.001(2)
N2 0.030(3) 0.031(2) 0.020(2) -0.0055(18) 0.0025(19) 0.003(2)
C1 0.023(3) 0.025(3) 0.037(3) 0.004(2) 0.004(2) 0.001(2)
C2 0.039(4) 0.028(3) 0.043(4) 0.000(3) -0.004(3) 0.000(3)
C3 0.047(5) 0.067(5) 0.042(4) -0.002(3) -0.003(3) 0.003(4)
C4 0.039(4) 0.075(6) 0.069(5) -0.008(4) -0.021(4) 0.010(4)
C5 0.031(4) 0.055(4) 0.074(5) 0.005(4) 0.004(3) 0.008(3)
C6 0.034(3) 0.032(3) 0.050(4) 0.009(3) 0.008(3) 0.005(3)
C7 0.047(4) 0.045(4) 0.024(3) 0.000(3) -0.002(3) 0.000(3)
C8 0.061(5) 0.058(5) 0.049(4) -0.013(4) -0.005(4) 0.000(4)
C9 0.077(6) 0.044(4) 0.034(4) 0.006(3) 0.006(3) -0.007(4)
C10 0.037(4) 0.053(4) 0.049(4) 0.019(3) 0.018(3) 0.015(3)
C11 0.072(6) 0.055(5) 0.048(4) -0.002(3) 0.013(4) 0.023(4)
C12 0.056(5) 0.115(8) 0.080(6) 0.043(6) 0.043(5) 0.030(5)
C13 0.028(3) 0.032(3) 0.040(3) -0.008(2) 0.005(3) 0.002(2)
C14 0.038(4) 0.049(4) 0.038(3) -0.013(3) 0.013(3) 0.004(3)
C15 0.048(5) 0.081(6) 0.053(4) -0.028(4) 0.020(4) 0.008(4)
C16 0.040(5) 0.096(7) 0.082(6) -0.038(5) 0.013(4) 0.015(4)
C17 0.039(4) 0.072(5) 0.068(5) -0.025(4) -0.003(4) 0.014(4)
C18 0.035(4) 0.037(3) 0.044(4) -0.014(3) -0.001(3) 0.009(3)
C19 0.047(4) 0.047(4) 0.030(3) -0.012(3) 0.016(3) -0.008(3)
C20 0.061(5) 0.054(4) 0.037(4) -0.008(3) 0.007(3) -0.014(4)
C21 0.074(6) 0.061(5) 0.041(4) -0.005(3) 0.023(4) -0.014(4)
C22 0.045(4) 0.048(4) 0.042(4) -0.005(3) -0.006(3) 0.015(3)
C23 0.078(7) 0.098(7) 0.061(5) -0.031(5) -0.011(5) -0.013(6)
C24 0.162(11) 0.077(7) 0.046(5) -0.009(4) 0.024(6) -0.018(7)

loop_
_atom_type_symbol
_atom_type_description
_atom_type_scat_dispersion_real
_atom_type_scat_dispersion_imag
_atom_type_scat_source
C C 0.0033 0.0016 'International Tables Vol C Tables 4.2.6.8 and 6.1.1.4'
H H 0 0 'International Tables Vol C Tables 4.2.6.8 and 6.1.1.4'
I I -0.4742 1.8119 'International Tables Vol C Tables 4.2.6.8 and 6.1.1.4'
N N 0.0061 0.0033 'International Tables Vol C Tables 4.2.6.8 and 6.1.1.4'
Pb Pb -3.3944 10.1111 'International Tables Vol C Tables 4.2.6.8 and 6.1.1.4'

loop_
_geom_angle_atom_site_label_1
_geom_angle_atom_site_label_2
_geom_angle_atom_site_label_3
_geom_angle
N2 Pb1 N1 76.08(16)
N2 Pb1 I1 85.75(11)
N1 Pb1 I1 86.47(12)
N2 Pb1 Pb2 39.33(11)
N1 Pb1 Pb2 39.68(11)
I1 Pb1 Pb2 96.637(10)
N2 Pb2 N1 78.22(16)
N2 Pb2 I2 88.08(11)
N1 Pb2 I2 92.38(12)
N2 Pb2 Pb1 40.52(11)
N1 Pb2 Pb1 40.75(12)
I2 Pb2 Pb1 102.303(11)
C1 N1 Pb2 112.3(3)
C1 N1 Pb1 130.7(4)
Pb2 N1 Pb1 99.57(17)
C1 N1 H1N 106(4)
Pb2 N1 H1N 104(4)
Pb1 N1 H1N 101(4)
C13 N2 Pb2 123.0(3)
C13 N2 Pb1 121.2(4)
Pb2 N2 Pb1 100.15(17)
C13 N2 H2N 110(4)
Pb2 N2 H2N 100(4)
Pb1 N2 H2N 97(4)
C2 C1 N1 119.3(5)
C2 C1 C6 119.6(5)
N1 C1 C6 121.0(5)
C3 C2 C1 118.8(6)
C3 C2 C7 119.3(6)
C1 C2 C7 121.7(5)
C4 C3 C2 121.5(7)
C4 C3 H3 119.2
C2 C3 H3 119.2
C3 C4 C5 120.1(7)
C3 C4 H4 120
C5 C4 H4 120
C6 C5 C4 121.6(7)
C6 C5 H5 119.2
C4 C5 H5 119.2
C5 C6 C1 118.3(6)
C5 C6 C10 120.8(6)
C1 C6 C10 120.8(5)
C2 C7 C8 113.6(6)
C2 C7 C9 109.8(6)
C8 C7 C9 110.3(5)
C2 C7 H7 107.6
C8 C7 H7 107.6
C9 C7 H7 107.6
C7 C8 H8C 109.5
C7 C8 H8B 109.5
H8C C8 H8B 109.5
C7 C8 H8A 109.5
H8C C8 H8A 109.5
H8B C8 H8A 109.5
C7 C9 H9C 109.5
C7 C9 H9B 109.5
H9C C9 H9B 109.5
C7 C9 H9A 109.5
H9C C9 H9A 109.5
H9B C9 H9A 109.5
C6 C10 C11 110.6(5)
C6 C10 C12 112.9(6)
C11 C10 C12 109.7(7)
C6 C10 H10 107.8
C11 C10 H10 107.8
C12 C10 H10 107.8
C10 C11 H11C 109.5
C10 C11 H11B 109.5
H11C C11 H11B 109.5
C10 C11 H11A 109.5
H11C C11 H11A 109.5
H11B C11 H11A 109.5
C10 C12 H12C 109.5
C10 C12 H12B 109.5
H12C C12 H12B 109.5
C10 C12 H12A 109.5
H12C C12 H12A 109.5
H12B C12 H12A 109.5
C14 C13 C18 120.2(6)
C14 C13 N2 119.2(5)
C18 C13 N2 120.5(5)
C13 C14 C15 118.1(6)
C13 C14 C19 123.7(6)
C15 C14 C19 118.2(6)
C16 C15 C14 122.3(7)
C16 C15 H15 118.8
C14 C15 H15 118.8
C15 C16 C17 120.2(7)
C15 C16 H16 119.9
C17 C16 H16 119.9
C16 C17 C18 120.3(7)
C16 C17 H17 119.9
C18 C17 H17 119.9
C17 C18 C13 118.8(6)
C17 C18 C22 118.0(6)
C13 C18 C22 123.1(6)
C14 C19 C20 112.6(6)
C14 C19 C21 112.9(6)
C20 C19 C21 111.1(5)
C14 C19 H19 106.6
C20 C19 H19 106.6
C21 C19 H19 106.6
C19 C20 H20C 109.5
C19 C20 H20B 109.5
H20C C20 H20B 109.5
C19 C20 H20A 109.5
H20C C20 H20A 109.5
H20B C20 H20A 109.5
C19 C21 H21C 109.5
C19 C21 H21B 109.5
H21C C21 H21B 109.5
C19 C21 H21A 109.5
H21C C21 H21A 109.5
H21B C21 H21A 109.5
C24 C22 C18 112.5(6)
C24 C22 C23 110.8(7)
C18 C22 C23 112.9(7)
C24 C22 H22 106.7
C18 C22 H22 106.7
C23 C22 H22 106.7
C22 C23 H23C 109.5
C22 C23 H23B 109.5
H23C C23 H23B 109.5
C22 C23 H23A 109.5
H23C C23 H23A 109.5
H23B C23 H23A 109.5
C22 C24 H24C 109.5
C22 C24 H24B 109.5
H24C C24 H24B 109.5
C22 C24 H24A 109.5
H24C C24 H24A 109.5
H24B C24 H24A 109.5
C30 C25 C26 118.1(8)
C30 C25 C31 121.8(8)
C26 C25 C31 120.0(8)
C25 C26 C27 119.0(9)
C25 C26 H26 120.5
C27 C26 H26 120.5
C28 C27 C26 119.4(11)
C28 C27 H27 120.3
C26 C27 H27 120.3
C27 C28 C29 123.7(12)
C27 C28 H28 118.2
C29 C28 H28 118.2
C28 C29 C30 117.8(11)
C28 C29 H29 121.1
C30 C29 H29 121.1
C25 C30 C29 121.9(9)
C25 C30 H30 119
C29 C30 H30 119
C25 C31 H31A 109.5
C25 C31 H31B 109.5
H31A C31 H31B 109.5
C25 C31 H31C 109.5
H31A C31 H31C 109.5
H31B C31 H31C 109.5
C25 C31 H31D 109.5
H31A C31 H31D 141.1
H31B C31 H31D 56.3
H31C C31 H31D 56.3
C25 C31 H31E 109.5
H31A C31 H31E 56.3
H31B C31 H31E 141.1
H31C C31 H31E 56.3
H31D C31 H31E 109.5
C25 C31 H31F 109.5
H31A C31 H31F 56.3
H31B C31 H31F 56.3
H31C C31 H31F 141.1
H31D C31 H31F 109.5
H31E C31 H31F 109.5
C38 C32 C33 119.7
C38 C32 C37 120.3
C33 C32 C37 120
C32 C33 C34 120
C32 C33 H33 120
C34 C33 H33 120
C35 C34 C33 120
C35 C34 H34 120
C33 C34 H34 120
C36 C35 C34 120
C36 C35 H35 120
C34 C35 H35 120
C35 C36 C37 120
C35 C36 H36 120
C37 C36 H36 120
C36 C37 C32 120
C36 C37 H37 120
C32 C37 H37 120
C32 C38 H38A 109.5
C32 C38 H38B 109.5
H38A C38 H38B 109.5
C32 C38 H38C 109.5
H38A C38 H38C 109.5
H38B C38 H38C 109.5
C32 C38 H38D 109.5
H38A C38 H38D 141.1
H38B C38 H38D 56.3
H38C C38 H38D 56.3
C32 C38 H38E 109.5
H38A C38 H38E 56.3
H38B C38 H38E 141.1
H38C C38 H38E 56.3
H38D C38 H38E 109.5
C32 C38 H38F 109.5
H38A C38 H38F 56.3
H38B C38 H38F 56.3
H38C C38 H38F 141.1
H38D C38 H38F 109.5
H38E C38 H38F 109.5

loop_
_geom_bond_atom_site_label_1
_geom_bond_atom_site_label_2
_geom_bond_distance
Pb1 N2 2.420(5)
Pb1 N1 2.427(5)
Pb1 I1 2.9187(4)
Pb1 Pb2 3.6662(3)
Pb2 N2 2.360(5)
Pb2 N1 2.374(5)
Pb2 I2 2.9092(4)
N1 C1 1.419(7)
N1 H1N 0.82(6)
N2 C13 1.428(7)
N2 H2N 0.86(6)
C1 C2 1.414(8)
C1 C6 1.425(8)
C2 C3 1.396(9)
C2 C7 1.525(9)
C3 C4 1.359(11)
C3 H3 0.95
C4 C5 1.385(11)
C4 H4 0.95
C5 C6 1.385(9)
C5 H5 0.95
C6 C10 1.526(9)
C7 C8 1.530(9)
C7 C9 1.539(9)
C7 H7 1
C8 H8C 0.98
C8 H8B 0.98
C8 H8A 0.98
C9 H9C 0.98
C9 H9B 0.98
C9 H9A 0.98
C10 C11 1.530(11)
C10 C12 1.553(10)
C10 H10 1
C11 H11C 0.98
C11 H11B 0.98
C11 H11A 0.98
C12 H12C 0.98
C12 H12B 0.98
C12 H12A 0.98
C13 C14 1.399(9)
C13 C18 1.419(8)
C14 C15 1.401(9)
C14 C19 1.519(9)
C15 C16 1.347(11)
C15 H15 0.95
C16 C17 1.393(11)
C16 H16 0.95
C17 C18 1.394(9)
C17 H17 0.95
C18 C22 1.515(9)
C19 C20 1.523(9)
C19 C21 1.532(9)
C19 H19 1
C20 H20C 0.98
C20 H20B 0.98
C20 H20A 0.98
C21 H21C 0.98
C21 H21B 0.98
C21 H21A 0.98
C22 C24 1.509(12)
C22 C23 1.527(10)
C22 H22 1
C23 H23C 0.98
C23 H23B 0.98
C23 H23A 0.98
C24 H24C 0.98
C24 H24B 0.98
C24 H24A 0.98
C25 C30 1.375(11)
C25 C26 1.381(12)
C25 C31 1.517(13)
C26 C27 1.422(14)
C26 H26 0.95
C27 C28 1.322(14)
C27 H27 0.95
C28 C29 1.333(15)
C28 H28 0.95
C29 C30 1.395(14)
C29 H29 0.95
C30 H30 0.95
C31 H31A 0.98
C31 H31B 0.98
C31 H31C 0.98
C31 H31D 0.98
C31 H31E 0.98
C31 H31F 0.98
C32 C38 1.3674
C32 C33 1.39
C32 C37 1.39
C33 C34 1.39
C33 H33 0.95
C34 C35 1.39
C34 H34 0.95
C35 C36 1.39
C35 H35 0.95
C36 C37 1.39
C36 H36 0.95
C37 H37 0.95
C38 H38A 0.98
C38 H38B 0.98
C38 H38C 0.98
C38 H38D 0.98
C38 H38E 0.98
C38 H38F 0.98
